data_2204049
loop_
_publ_author_name
Sadiq-ur-Rehman
'Abdelrehman, Doaa'
'Ali, Saqib'
'Badshah, Amin'
'Parvez, Masood'

_publ_section_title
<i>catena</i>-Poly[[trimethyltin(IV)]-\m-2-(4-chlorophenyl)-3-(4-methoxyphenyl)propenoato-\k^2^<i>O</i>:<i>O</i>']
_journal_issue 8
_journal_name_full 'Acta Crystallographica Section E'
_journal_page_first m1076
_journal_page_last m1078
_journal_paper_doi 10.1107/S1600536804015314
_journal_volume 60
_journal_year 2004
_chemical_formula_iupac '[Sn (C H3)3 (C16 H12 Cl O3)]'
_chemical_formula_moiety 'C19 H21 Cl O3 Sn'
_chemical_formula_sum 'C19 H21 Cl O3 Sn'
_chemical_formula_weight 451.50
_chemical_melting_point 400.0(10)
_chemical_name_common
;
catena-Poly[[trimethyltin(IV)]-\m-2-(4-chlorophenyl)-3-(4-methoxyphenyl)
-propenoato-\k^2^O:O'],
;
_chemical_name_systematic
;
catena-Poly[[trimethyltin(IV)]-\m-2-(4-chlorophenyl)-3-(4-methoxyphenyl)
-propenoato-\k^2^O:O'],
;
_space_group_IT_number 14
_symmetry_cell_setting monoclinic
_symmetry_space_group_name_Hall '-P 2ybc'
_symmetry_space_group_name_H-M 'P 1 21/c 1'
_atom_sites_solution_hydrogens geom
_atom_sites_solution_primary direct
_atom_sites_solution_secondary difmap
_cell_angle_alpha 90.00
_cell_angle_beta 101.118(14)
_cell_angle_gamma 90.00
_cell_formula_units_Z 4
_cell_length_a 9.512(2)
_cell_length_b 10.424(2)
_cell_length_c 19.421(4)
_cell_measurement_reflns_used 7498
_cell_measurement_temperature 173(2)
_cell_measurement_theta_max 27.5
_cell_measurement_theta_min 3.3
_cell_volume 1889.5(7)
_computing_cell_refinement 'HKL DENZO (Otwinowski & Minor, 1997)'
_computing_data_collection 'COLLECT (Hooft, 1998)'
_computing_data_reduction 'SCALEPACK (Otwinowski & Minor, 1997)'
_computing_molecular_graphics 'ORTEPII (Johnson, 1976)'
_computing_publication_material 'SHELXL97 (Sheldrick, 1997)'
_computing_structure_refinement 'SHELXL97 (Sheldrick, 1997)'
_computing_structure_solution 'SAPI91 (Fan, 1991)'
_diffrn_ambient_temperature 173(2)
_diffrn_measured_fraction_theta_full 0.994
_diffrn_measured_fraction_theta_max 0.994
_diffrn_measurement_device_type 'Nonius KappaCCD'
_diffrn_measurement_method '\w and \f'
_diffrn_radiation_monochromator graphite
_diffrn_radiation_source 'fine-focus sealed tube'
_diffrn_radiation_type MoK\a
_diffrn_radiation_wavelength 0.71073
_diffrn_reflns_av_R_equivalents 0.027
_diffrn_reflns_av_sigmaI/netI 0.043
_diffrn_reflns_limit_h_max 12
_diffrn_reflns_limit_h_min -12
_diffrn_reflns_limit_k_max 13
_diffrn_reflns_limit_k_min -13
_diffrn_reflns_limit_l_max 25
_diffrn_reflns_limit_l_min -25
_diffrn_reflns_number 7498
_diffrn_reflns_theta_full 27.5
_diffrn_reflns_theta_max 27.5
_diffrn_reflns_theta_min 3.3
_diffrn_standards_decay_% <0.1
_exptl_absorpt_coefficient_mu 1.507
_exptl_absorpt_correction_T_max 0.876
_exptl_absorpt_correction_T_min 0.817
_exptl_absorpt_correction_type multi-scan
_exptl_absorpt_process_details '(SORTAV; Blessing, 1997)'
_exptl_crystal_colour colorless
_exptl_crystal_density_diffrn 1.587
_exptl_crystal_density_meas ?
_exptl_crystal_density_method .
_exptl_crystal_description block
_exptl_crystal_F_000 904
_exptl_crystal_size_max 0.14
_exptl_crystal_size_mid 0.14
_exptl_crystal_size_min 0.09
_refine_diff_density_max 1.04
_refine_diff_density_min -0.76
_refine_ls_extinction_method none
_refine_ls_goodness_of_fit_ref 1.03
_refine_ls_hydrogen_treatment constr
_refine_ls_matrix_type full
_refine_ls_number_parameters 221
_refine_ls_number_reflns 4314
_refine_ls_number_restraints 0
_refine_ls_restrained_S_all 1.03
_refine_ls_R_factor_all 0.043
_refine_ls_R_factor_gt 0.030
_refine_ls_shift/su_max 0.001
_refine_ls_shift/su_mean 0.00
_refine_ls_structure_factor_coef Fsqd
_refine_ls_weighting_details 'calc w = 1/[\s^2^(Fo^2^)+(0.0378P)^2^+0.4627P] where P = (Fo^2^+2Fc^2^)/3'
_refine_ls_weighting_scheme calc
_refine_ls_wR_factor_gt 0.069
_refine_ls_wR_factor_ref 0.075
_reflns_number_gt 3546
_reflns_number_total 4314
_reflns_threshold_expression I>2\s(I)
_cod_data_source_file lh6235.cif
_cod_data_source_block I
_cod_depositor_comments
;
The following automatic conversions were performed:

'_chemical_melting_point' value '399-401 K' was changed to
'400.0(10)' - the average value was taken and precision was
estimated.

Automatic conversion script
Id: cif_fix_values 1646 2011-03-28 12:23:43Z adriana 

The following automatic conversions were performed:

'_chemical_melting_point' value '399-401 K' was changed to
'400.0(10)' - the average value was taken and precision was
estimated.

Automatic conversion script
Id: cif_fix_values 1715 2011-07-08 13:25:40Z adriana 
;
_cod_original_sg_symbol_H-M 'P 21/c'
_cod_database_code 2204049
_cod_database_fobs_code 2204049

loop_
_symmetry_equiv_pos_as_xyz
'x, y, z'
'-x, y+1/2, -z+1/2'
'-x, -y, -z'
'x, -y-1/2, z-1/2'

loop_
_atom_site_label
_atom_site_fract_x
_atom_site_fract_y
_atom_site_fract_z
_atom_site_U_iso_or_equiv
_atom_site_adp_type
_atom_site_calc_flag
_atom_site_refinement_flags
_atom_site_occupancy
_atom_site_type_symbol
Sn1 0.483173(18) 0.284904(16) 0.236351(8) 0.02404(8) Uani d . 1 Sn
Cl1 0.22030(9) 1.11811(7) -0.01816(4) 0.04398(19) Uani d . 1 Cl
O1 0.4141(2) 0.41074(18) 0.14861(9) 0.0414(5) Uani d . 1 O
O2 0.4456(2) 0.61528(18) 0.17821(9) 0.0378(5) Uani d . 1 O
O3 -0.0766(2) 0.5040(2) -0.25098(10) 0.0460(5) Uani d . 1 O
C1 0.3453(3) 0.1467(3) 0.17871(14) 0.0358(6) Uani d . 1 C
H1A 0.3854 0.1181 0.1384 0.054 Uiso calc R 1 H
H1B 0.2508 0.1850 0.1620 0.054 Uiso calc R 1 H
H1C 0.3361 0.0732 0.2090 0.054 Uiso calc R 1 H
C2 0.4088(3) 0.3880(3) 0.31636(13) 0.0315(6) Uani d . 1 C
H2A 0.4823 0.3866 0.3593 0.047 Uiso calc R 1 H
H2B 0.3209 0.3480 0.3254 0.047 Uiso calc R 1 H
H2C 0.3889 0.4770 0.3013 0.047 Uiso calc R 1 H
C3 0.7004(3) 0.2891(3) 0.22600(16) 0.0393(7) Uani d . 1 C
H3A 0.7441 0.2050 0.2384 0.059 Uiso calc R 1 H
H3B 0.7517 0.3546 0.2574 0.059 Uiso calc R 1 H
H3C 0.7062 0.3096 0.1774 0.059 Uiso calc R 1 H
C4 0.4012(3) 0.5302(2) 0.13597(12) 0.0257(5) Uani d . 1 C
C5 0.3235(3) 0.5649(2) 0.06277(12) 0.0233(5) Uani d . 1 C
C6 0.3006(3) 0.7036(2) 0.04537(12) 0.0232(5) Uani d . 1 C
C7 0.3706(3) 0.7601(3) -0.00363(14) 0.0274(6) Uani d . 1 C
H7 0.4356 0.7105 -0.0241 0.033 Uiso calc R 1 H
C8 0.3471(3) 0.8876(3) -0.02305(14) 0.0327(6) Uani d . 1 C
H8 0.3952 0.9254 -0.0565 0.039 Uiso calc R 1 H
C9 0.2531(3) 0.9580(2) 0.00707(13) 0.0307(6) Uani d . 1 C
C10 0.1819(3) 0.9051(3) 0.05580(13) 0.0327(6) Uani d . 1 C
H10 0.1162 0.9551 0.0756 0.039 Uiso calc R 1 H
C11 0.2075(3) 0.7782(2) 0.07555(14) 0.0297(6) Uani d . 1 C
H11 0.1610 0.7418 0.1100 0.036 Uiso calc R 1 H
C12 0.2818(3) 0.4715(2) 0.01621(12) 0.0265(5) Uani d . 1 C
H12 0.3140 0.3875 0.0302 0.032 Uiso calc R 1 H
C13 0.1916(3) 0.4834(2) -0.05431(12) 0.0273(6) Uani d . 1 C
C14 0.0741(3) 0.5665(3) -0.06851(13) 0.0318(6) Uani d . 1 C
H14 0.0546 0.6221 -0.0327 0.038 Uiso calc R 1 H
C15 -0.0138(3) 0.5687(3) -0.13400(14) 0.0350(6) Uani d . 1 C
H15 -0.0949 0.6237 -0.1425 0.042 Uiso calc R 1 H
C16 0.0158(3) 0.4910(3) -0.18743(13) 0.0322(6) Uani d . 1 C
C17 0.1297(3) 0.4074(3) -0.17468(13) 0.0335(6) Uani d . 1 C
H17 0.1496 0.3533 -0.2110 0.040 Uiso calc R 1 H
C18 0.2159(3) 0.4028(3) -0.10791(13) 0.0291(6) Uani d . 1 C
H18 0.2929 0.3433 -0.0988 0.035 Uiso calc R 1 H
C19 -0.0401(4) 0.4399(4) -0.30948(14) 0.0552(10) Uani d . 1 C
H19A 0.0555 0.4671 -0.3154 0.083 Uiso calc R 1 H
H19B -0.1102 0.4613 -0.3518 0.083 Uiso calc R 1 H
H19C -0.0403 0.3470 -0.3017 0.083 Uiso calc R 1 H

loop_
_atom_site_aniso_label
_atom_site_aniso_U_11
_atom_site_aniso_U_22
_atom_site_aniso_U_33
_atom_site_aniso_U_12
_atom_site_aniso_U_13
_atom_site_aniso_U_23
Sn1 0.03089(12) 0.01848(11) 0.02058(11) 0.00063(7) -0.00046(7) -0.00023(6)
Cl1 0.0664(5) 0.0198(3) 0.0402(4) 0.0004(3) -0.0037(3) 0.0053(3)
O1 0.0709(15) 0.0229(10) 0.0245(9) 0.0053(10) -0.0055(9) 0.0040(8)
O2 0.0539(13) 0.0266(10) 0.0269(9) -0.0029(9) -0.0068(9) -0.0056(8)
O3 0.0377(12) 0.0674(15) 0.0274(10) 0.0017(11) -0.0075(8) 0.0034(10)
C1 0.0398(16) 0.0273(15) 0.0355(14) -0.0009(13) -0.0051(12) -0.0030(12)
C2 0.0394(16) 0.0250(14) 0.0304(13) 0.0024(12) 0.0070(11) -0.0004(11)
C3 0.0393(17) 0.0408(19) 0.0392(16) -0.0002(13) 0.0110(13) 0.0011(13)
C4 0.0311(14) 0.0224(13) 0.0231(11) 0.0017(11) 0.0041(10) 0.0010(11)
C5 0.0259(13) 0.0208(12) 0.0223(11) -0.0002(10) 0.0026(9) 0.0027(10)
C6 0.0287(14) 0.0204(13) 0.0180(11) -0.0021(10) -0.0014(9) 0.0001(9)
C7 0.0289(14) 0.0257(13) 0.0267(13) 0.0016(11) 0.0035(11) 0.0028(11)
C8 0.0382(16) 0.0293(15) 0.0293(14) -0.0051(12) 0.0038(11) 0.0066(11)
C9 0.0436(16) 0.0184(13) 0.0246(12) -0.0008(12) -0.0071(11) 0.0024(11)
C10 0.0434(16) 0.0243(14) 0.0293(13) 0.0062(12) 0.0045(12) -0.0039(11)
C11 0.0389(16) 0.0259(15) 0.0245(13) -0.0007(12) 0.0068(11) 0.0003(10)
C12 0.0326(14) 0.0205(13) 0.0250(12) 0.0013(11) 0.0018(10) 0.0023(11)
C13 0.0344(15) 0.0220(13) 0.0237(12) -0.0033(11) 0.0014(10) 0.0000(10)
C14 0.0356(15) 0.0300(15) 0.0288(13) 0.0016(12) 0.0039(11) -0.0023(11)
C15 0.0293(15) 0.0375(16) 0.0357(14) 0.0052(12) 0.0000(11) 0.0044(12)
C16 0.0303(15) 0.0392(16) 0.0235(12) -0.0061(12) -0.0040(10) 0.0076(12)
C17 0.0421(17) 0.0357(16) 0.0221(12) -0.0023(13) 0.0048(11) -0.0011(11)
C18 0.0382(15) 0.0231(13) 0.0242(12) 0.0030(11) 0.0014(11) 0.0036(11)
C19 0.0415(19) 0.099(3) 0.0225(13) -0.0057(19) -0.0012(12) 0.0056(17)

loop_
_atom_type_symbol
_atom_type_description
_atom_type_scat_dispersion_real
_atom_type_scat_dispersion_imag
_atom_type_scat_source
C C 0.0033 0.0016 'International Tables Vol C Tables 4.2.6.8 and 6.1.1.4'
H H 0.0000 0.0000 'International Tables Vol C Tables 4.2.6.8 and 6.1.1.4'
O O 0.0106 0.0060 'International Tables Vol C Tables 4.2.6.8 and 6.1.1.4'
Cl Cl 0.1484 0.1585 'International Tables Vol C Tables 4.2.6.8 and 6.1.1.4'
Sn Sn -0.6537 1.4246 'International Tables Vol C Tables 4.2.6.8 and 6.1.1.4'

loop_
_geom_angle_atom_site_label_1
_geom_angle_atom_site_label_2
_geom_angle_atom_site_label_3
_geom_angle_site_symmetry_3
_geom_angle
_geom_angle_publ_flag
C3 Sn1 C1 . 118.73(12) y
C3 Sn1 C2 . 121.97(12) y
C1 Sn1 C2 . 118.20(11) y
C3 Sn1 O1 . 93.83(11) y
C1 Sn1 O1 . 86.13(10) y
C2 Sn1 O1 . 100.23(9) y
C3 Sn1 O2 2_645 86.05(10) y
C1 Sn1 O2 2_645 85.91(9) y
C2 Sn1 O2 2_645 87.52(9) y
O1 Sn1 O2 2_645 170.85(7) y
C4 O1 Sn1 . 139.0(2) y
C4 O2 Sn1 2_655 176.0(2) y
C16 O3 C19 . 117.3(2) y
Sn1 C1 H1A . 109.5 n
Sn1 C1 H1B . 109.5 n
H1A C1 H1B . 109.5 n
Sn1 C1 H1C . 109.5 n
H1A C1 H1C . 109.5 n
H1B C1 H1C . 109.5 n
Sn1 C2 H2A . 109.5 n
Sn1 C2 H2B . 109.5 n
H2A C2 H2B . 109.5 n
Sn1 C2 H2C . 109.5 n
H2A C2 H2C . 109.5 n
H2B C2 H2C . 109.5 n
Sn1 C3 H3A . 109.5 n
Sn1 C3 H3B . 109.5 n
H3A C3 H3B . 109.5 n
Sn1 C3 H3C . 109.5 n
H3A C3 H3C . 109.5 n
H3B C3 H3C . 109.5 n
O2 C4 O1 . 124.8(2) n
O2 C4 C5 . 119.9(2) n
O1 C4 C5 . 115.3(2) n
C12 C5 C6 . 122.8(2) n
C12 C5 C4 . 119.3(2) n
C6 C5 C4 . 117.9(2) n
C11 C6 C7 . 118.6(2) n
C11 C6 C5 . 121.6(2) n
C7 C6 C5 . 119.8(2) n
C8 C7 C6 . 121.2(2) n
C8 C7 H7 . 119.4 n
C6 C7 H7 . 119.4 n
C9 C8 C7 . 118.7(2) n
C9 C8 H8 . 120.7 n
C7 C8 H8 . 120.7 n
C8 C9 C10 . 121.7(2) n
C8 C9 Cl1 . 119.1(2) n
C10 C9 Cl1 . 119.2(2) n
C9 C10 C11 . 119.2(3) n
C9 C10 H10 . 120.4 n
C11 C10 H10 . 120.4 n
C10 C11 C6 . 120.6(2) n
C10 C11 H11 . 119.7 n
C6 C11 H11 . 119.7 n
C5 C12 C13 . 127.7(2) n
C5 C12 H12 . 116.2 n
C13 C12 H12 . 116.2 n
C18 C13 C14 . 117.9(2) n
C18 C13 C12 . 119.6(2) n
C14 C13 C12 . 122.3(2) n
C15 C14 C13 . 120.7(3) n
C15 C14 H14 . 119.7 n
C13 C14 H14 . 119.7 n
C14 C15 C16 . 120.3(3) n
C14 C15 H15 . 119.8 n
C16 C15 H15 . 119.8 n
C17 C16 O3 . 124.6(3) n
C17 C16 C15 . 120.1(2) n
O3 C16 C15 . 115.2(3) n
C16 C17 C18 . 119.4(3) n
C16 C17 H17 . 120.3 n
C18 C17 H17 . 120.3 n
C13 C18 C17 . 121.5(3) n
C13 C18 H18 . 119.3 n
C17 C18 H18 . 119.3 n
O3 C19 H19A . 109.5 n
O3 C19 H19B . 109.5 n
H19A C19 H19B . 109.5 n
O3 C19 H19C . 109.5 n
H19A C19 H19C . 109.5 n
H19B C19 H19C . 109.5 n

loop_
_geom_bond_atom_site_label_1
_geom_bond_atom_site_label_2
_geom_bond_site_symmetry_2
_geom_bond_distance
_geom_bond_publ_flag
Sn1 C3 . 2.115(3) y
Sn1 C1 . 2.117(3) y
Sn1 C2 . 2.120(3) y
Sn1 O1 . 2.150(2) y
Sn1 O2 2_645 2.430(2) y
Cl1 C9 . 1.751(3) y
O1 C4 . 1.270(3) y
O2 C4 . 1.227(3) y
O2 Sn1 2_655 2.430(2) n
O3 C16 . 1.377(3) y
O3 C19 . 1.418(4) y
C1 H1A . 0.9800 n
C1 H1B . 0.9800 n
C1 H1C . 0.9800 n
C2 H2A . 0.9800 n
C2 H2B . 0.9800 n
C2 H2C . 0.9800 n
C3 H3A . 0.9800 n
C3 H3B . 0.9800 n
C3 H3C . 0.9800 n
C4 C5 . 1.514(3) n
C5 C12 . 1.336(3) n
C5 C6 . 1.492(3) n
C6 C11 . 1.390(4) n
C6 C7 . 1.393(3) n
C7 C8 . 1.387(4) n
C7 H7 . 0.9500 n
C8 C9 . 1.372(4) n
C8 H8 . 0.9500 n
C9 C10 . 1.380(4) n
C10 C11 . 1.386(4) n
C10 H10 . 0.9500 n
C11 H11 . 0.9500 n
C12 C13 . 1.474(3) n
C12 H12 . 0.9500 n
C13 C18 . 1.391(4) n
C13 C14 . 1.399(4) n
C14 C15 . 1.381(4) n
C14 H14 . 0.9500 n
C15 C16 . 1.387(4) n
C15 H15 . 0.9500 n
C16 C17 . 1.375(4) n
C17 C18 . 1.395(4) n
C17 H17 . 0.9500 n
C18 H18 . 0.9500 n
C19 H19A . 0.9800 n
C19 H19B . 0.9800 n
C19 H19C . 0.9800 n

loop_
_geom_torsion_atom_site_label_1
_geom_torsion_atom_site_label_2
_geom_torsion_atom_site_label_3
_geom_torsion_atom_site_label_4
_geom_torsion
_geom_torsion_publ_flag
C3 Sn1 O1 C4 -87.5(3) n
C1 Sn1 O1 C4 153.9(3) n
C2 Sn1 O1 C4 36.0(3) n
Sn1 O1 C4 O2 8.3(5) n
Sn1 O1 C4 C5 -171.3(2) n
O2 C4 C5 C12 176.8(2) n
O1 C4 C5 C12 -3.6(4) n
O2 C4 C5 C6 -1.5(4) n
O1 C4 C5 C6 178.1(2) n
C12 C5 C6 C11 112.9(3) n
C4 C5 C6 C11 -68.8(3) n
C12 C5 C6 C7 -65.3(4) n
C4 C5 C6 C7 112.9(3) n
C11 C6 C7 C8 -0.9(4) n
C5 C6 C7 C8 177.4(2) n
C6 C7 C8 C9 0.0(4) n
C7 C8 C9 C10 0.0(4) n
C7 C8 C9 Cl1 -178.9(2) n
C8 C9 C10 C11 0.9(4) n
Cl1 C9 C10 C11 179.8(2) n
C9 C10 C11 C6 -1.8(4) n
C7 C6 C11 C10 1.8(4) n
C5 C6 C11 C10 -176.5(2) n
C6 C5 C12 C13 -9.3(4) n
C4 C5 C12 C13 172.5(2) n
C5 C12 C13 C18 146.6(3) n
C5 C12 C13 C14 -38.6(4) n
C18 C13 C14 C15 -0.5(4) n
C12 C13 C14 C15 -175.5(3) n
C13 C14 C15 C16 -2.0(4) n
C19 O3 C16 C17 -9.1(4) n
C19 O3 C16 C15 171.7(3) n
C14 C15 C16 C17 2.6(4) n
C14 C15 C16 O3 -178.1(3) n
O3 C16 C17 C18 -180.0(3) n
C15 C16 C17 C18 -0.7(4) n
C14 C13 C18 C17 2.4(4) n
C12 C13 C18 C17 177.5(2) n
C16 C17 C18 C13 -1.8(4) n
